data_2104255
loop_
_publ_author_name
'Porcher, Florence'
'Borissenko, Elena'
'Souhassou, Mohamed'
'Takata, Masaki'
'Kato, Kenichi'
'Rodriguez-Carvajal, Juan'
'Lecomte, Claude'

_publ_section_title
;
 Synchrotron powder diffraction characterization of the zeolite-based
 (<i>p</i>-<i>N</i>,<i>N</i>-dimethylnitroaniline--mordenite)
 guest--host phase
;
_journal_coeditor_code CK5032
_journal_issue 6
_journal_name_full 'Acta Crystallographica Section B'
_journal_page_first 713
_journal_page_last 724
_journal_paper_doi 10.1107/S0108768108025287
_journal_volume 64
_journal_year 2008
_chemical_formula_iupac
;
|Na6(O2NC6H4N(CH3)2)1.94|[Al6Si42O96] MOR{[001](12-ring)}(Cmcm)
;
_chemical_formula_moiety
;
0.121(C8 H10 N2 O2),O5.25 Si2.65,O0.75 Al0.375,Na0.375'
;
_chemical_formula_sum 'C0.97 H1.21 Al0.375 N0.24 Na0.33 O6.24 Si2.625'
_chemical_formula_weight 202.26
_chemical_name_common (dmpNA-MOR)
_chemical_name_systematic ' ?'
_space_group_IT_number 63
_symmetry_cell_setting orthorhombic
_symmetry_space_group_name_Hall '-C 2c 2'
_symmetry_space_group_name_H-M 'C m c m'
_cell_angle_alpha 90.00000
_cell_angle_beta 90.00000
_cell_angle_gamma 90.00000
_cell_formula_units_Z 16
_cell_length_a 18.04416(6)
_cell_length_b 20.40681(6)
_cell_length_c 7.49986(2)
_cell_measurement_temperature 90
_cell_volume 2761.627(14)
_computing_structure_refinement FULLPROF
_diffrn_ambient_temperature 90
_diffrn_measurement_device_type 'Image plate'
_diffrn_measurement_method Debye-Scherrer
_diffrn_radiation_monochromator 'Ge 111'
_diffrn_radiation_type synchrotron
_diffrn_radiation_wavelength 1.00171
_refine_ls_hydrogen_treatment noref
_refine_ls_number_parameters 116
_refine_ls_number_reflns 1557
_refine_ls_number_restraints 0
_refine_ls_shift/su_max 0.05
_cod_data_source_file ck5032.cif
_cod_data_source_block 90K
_cod_depositor_comments
;
The following automatic conversions were performed:
'_symmetry_cell_setting' value 'Orthorhombic' changed to 'orthorhombic'
according to '/home/saulius/struct/CIF-dictionaries/cif_core.dic'
dictionary named 'cif_core.dic' version 2.4.1 from 2010-06-29.

Automatic conversion script
Id: cif_fix_enum 1527 2010-12-29 10:47:43Z saulius 

The following automatic conversions were performed:

'_symmetry_cell_setting' value 'Orthorhombic' changed to
'orthorhombic' according to
/home/saulius/struct/CIF-dictionaries/cif_core.dic dictionary named
'cif_core.dic' version 2.4.1 from 2010-06-29.

Automatic conversion script
Id: cif_fix_values 1715 2011-07-08 13:25:40Z adriana 
;
_cod_original_cell_volume 2761.626(14)
_cod_database_code 2104255

loop_
_symmetry_equiv_pos_as_xyz
x,y,z
x,-y,-z
-x,y,-z+1/2
-x,-y,z+1/2
-x,-y,-z
-x,y,z
x,-y,z+1/2
x,y,-z+1/2
x+1/2,y+1/2,z
x+1/2,-y+1/2,-z
-x+1/2,y+1/2,-z+1/2
-x+1/2,-y+1/2,z+1/2
-x+1/2,-y+1/2,-z
-x+1/2,y+1/2,z
x+1/2,-y+1/2,z+1/2
x+1/2,y+1/2,-z+1/2

loop_
_atom_site_type_symbol
_atom_site_label
_atom_site_fract_x
_atom_site_fract_y
_atom_site_fract_z
_atom_site_U_iso_or_equiv
_atom_site_adp_type
_atom_site_occupancy
Si Si1 0.30280(10) 0.07280(10) 0.0413(3) 1.137(9) Uiso 1.00000
Si Si2 0.30340(10) 0.3100(2) 0.0462(2) 1.137(9) Uiso 1.00000
Si Si3 0.0872(2) 0.3824(2) 0.25000 1.137(9) Uiso 1.00000
Si Si4 0.0876(2) 0.2265(2) 0.25000 1.137(9) Uiso 1.00000
O O1 0.1225(3) 0.4150(2) 0.4328(5) 2.31(2) Uiso 1.00000
O O2 0.1245(2) 0.1966(3) 0.4298(5) 2.31(2) Uiso 1.00000
O O3 0.2373(2) 0.1245(2) -0.0064(5) 2.31(2) Uiso 1.00000
O O4 0.1006(3) 0.3065(4) 0.25000 2.31(2) Uiso 1.00000
O O5 0.1695(3) 0.1977(4) 0.75000 2.31(2) Uiso 1.00000
O O6 0.1768(4) 0.4212(3) 0.75000 2.31(2) Uiso 1.00000
O O7 0.2724(4) 0.00000 0.00000 2.31(2) Uiso 1.00000
O O8 0.25000 0.25000 0.50000 2.31(2) Uiso 1.00000
O O9 0.00000 0.4011(5) 0.25000 2.31(2) Uiso 1.00000
O O10 0.00000 0.2035(5) 0.25000 2.31(2) Uiso 1.00000
Na Na1 0.50000 0.0740(5) 0.25000 8.70(10) Uiso 0.8092(8)
Na Na2 0.50000 0.00000 0.00000 3.40(10) Uiso 0.4988(8)
C C1 0.96917 0.08805 -0.15883 2.88(5) Uiso 0.12114(5)
C C2 0.99434 0.11504 0.00489 2.88(5) Uiso 0.12114(5)
H H1 1.02552 0.15282 0.00740 2.88(5) Uiso 0.12114(5)
C C3 0.97423 0.08795 0.16509 2.88(5) Uiso 0.12114(5)
H H2 0.98878 0.10541 0.27255 2.88(5) Uiso 0.12114(5)
C C4 0.92691 0.03429 0.16829 2.88(5) Uiso 0.12114(5)
H H3 0.86559 -0.02763 0.01115 2.88(5) Uiso 0.12114(5)
C C5 0.90025 0.00719 0.01027 2.88(5) Uiso 0.12114(5)
H H4 0.90019 0.01319 -0.25275 2.88(5) Uiso 0.12114(5)
C C6 0.92115 0.03353 -0.15125 2.88(5) Uiso 0.12114(5)
N N1 0.99059 0.11422 -0.31712 2.88(5) Uiso 0.12114(5)
C C7 1.03397 0.17357 -0.32350 2.88(5) Uiso 0.12114(5)
H H7 1.01116 0.21014 -0.25844 2.88(5) Uiso 0.12114(5)
H H6 1.04659 0.18559 -0.44747 2.88(5) Uiso 0.12114(5)
H H5 1.07979 0.17089 -0.25871 2.88(5) Uiso 0.12114(5)
C C8 0.96571 0.08522 -0.48416 2.88(5) Uiso 0.12114(5)
H H10 0.97717 0.04382 -0.49072 2.88(5) Uiso 0.12114(5)
H H9 0.98904 0.10803 -0.58267 2.88(5) Uiso 0.12114(5)
H H8 0.91264 0.08815 -0.50018 2.88(5) Uiso 0.12114(5)
N N2 0.90302 0.00831 0.33662 2.88(5) Uiso 0.12114(5)
O OA 0.86189 -0.04077 0.33595 2.88(5) Uiso 0.12114(5)
O OB 0.92329 0.03521 0.47581 2.88(5) Uiso 0.12114(5)

loop_
_atom_type_symbol
_atom_type_scat_dispersion_real
_atom_type_scat_dispersion_imag
_atom_type_scat_source
si 0.07200 0.07100 International_Tables_for_Crystallography_Vol.C(1991)_Tables_6.1.1.4_and_6.1.1.5
o 0.00800 0.00600 International_Tables_for_Crystallography_Vol.C(1991)_Tables_6.1.1.4_and_6.1.1.5
na 0.03000 0.02500 International_Tables_for_Crystallography_Vol.C(1991)_Tables_6.1.1.4_and_6.1.1.5
c 0.00200 0.00200 International_Tables_for_Crystallography_Vol.C(1991)_Tables_6.1.1.4_and_6.1.1.5
h 0.00000 0.00000 International_Tables_for_Crystallography_Vol.C(1991)_Tables_6.1.1.4_and_6.1.1.5
n 0.00400 0.00300 International_Tables_for_Crystallography_Vol.C(1991)_Tables_6.1.1.4_and_6.1.1.5

loop_
_geom_angle_atom_site_label_1
_geom_angle_atom_site_label_2
_geom_angle_atom_site_label_3
_geom_angle_site_symmetry_1
_geom_angle_site_symmetry_3
_geom_angle
_geom_angle_publ_flag
O1 Si1 O3 12_554 1_555 113.7(5) y
O1 Si1 O6 12_554 12_554 106.9(4) y
O1 Si1 O7 12_554 1_555 109.5(5) y
O3 Si1 O6 1_555 12_554 109.3(4) y
O3 Si1 O7 1_555 1_555 108.0(3) y
O6 Si1 O7 12_554 1_555 109.5(3) y
O2 Si2 O3 12_554 13_555 111.0(4) y
O2 Si2 O5 12_554 12_554 105.5(3) y
O2 Si2 O8 12_554 8_555 108.3(3) y
O3 Si2 O5 13_555 12_554 114.1(4) y
O3 Si2 O8 13_555 8_555 109.5(3) y
O5 Si2 O8 12_554 8_555 108.3(3) y
O1 Si3 O1 1_555 8_555 112.1(4) y
O1 Si3 O4 1_555 1_555 109.8(4) y
O1 Si3 O4 8_555 1_555 109.8(6) y
O1 Si3 O9 1_555 1_555 106.3(4) y
O1 Si3 O9 8_555 1_555 106.3(4) y
O4 Si3 O9 1_555 1_555 112.6(7) y
O2 Si4 O2 1_555 8_555 112.3(4) y
O2 Si4 O4 1_555 1_555 108.3(6) y
O2 Si4 O4 8_555 1_555 108.3(6) y
O2 Si4 O10 1_555 1_555 106.6(3) y
O2 Si4 O10 8_555 1_555 106.6(3) y
O4 Si4 O10 1_555 1_555 114.7(7) y
Si1 O1 Si3 12_555 1_555 144.4(3) y
Si2 O2 Si4 12_555 1_555 146.4(3) y
Si1 O3 Si2 1_555 13_555 160.9(3) y
Si3 O4 Si4 1_555 1_555 162.9(5) y
Si2 O5 Si2 12_555 13_556 142.8(2) y
Si1 O6 Si1 12_555 13_556 152.2(3) y
Si1 O7 Si1 1_555 2_555 140.2(3) y
Si2 O8 Si2 8_555 12_555 180.0 y
Si3 O9 Si3 1_555 3_555 152.7(4) y
Si4 O10 Si4 1_555 3_555 146.9(4) y

loop_
_geom_bond_atom_site_label_1
_geom_bond_atom_site_label_2
_geom_bond_site_symmetry_2
_geom_bond_distance
_geom_bond_publ_flag
Si1 O1 12_554 1.594(6) y
Si1 O3 1_555 1.624(5) y
Si1 O6 12_554 1.613(3) y
Si1 O7 1_555 1.614(3) y
Si2 O2 12_554 1.573(4) y
Si2 O3 13_555 1.554(5) y
Si2 O5 12_554 1.613(2) y
Si2 O8 8_555 1.596(3) y
Si3 O1 1_555 1.652(4) y
Si3 O1 8_555 1.652(4) y
Si3 O4 1_555 1.567(9) y
Si3 O9 1_555 1.618(4) y
Si4 O2 1_555 1.623(5) y
Si4 O2 8_555 1.623(5) y
Si4 O4 1_555 1.649(9) y
Si4 O10 1_555 1.649(4) y

loop_
_geom_hbond_atom_site_label_D
_geom_hbond_atom_site_label_H
_geom_hbond_atom_site_label_A
_geom_hbond_site_symmetry_D
_geom_hbond_site_symmetry_A
_geom_hbond_distance_HA
_geom_hbond_distance_DA
_geom_hbond_angle_DHA
_geom_hbond_publ_flag
C2 H1 O2 1_555 8_655 2.052(4) 2.920(5) 150.4(4) y
C2 H1 O10 1_555 1_655 2.143(5) 2.578(7) 106.3(5) y
C3 H2 O10 1_555 1_655 2.020(10) 2.490(10) 109.8(8) y
C7 H5 O5 1_555 1_654 1.71 2.56 145 y
C7 H6 O2 1_555 1_654 1.70 2.51 137 y
C8 H8 O2 1_555 6_654 2.37 2.87 111 y
C8 H9 O10 1_555 1_654 2.33 3.19 148 y
